data_4026158
loop_
_publ_author_name
'Lele Wen'
'Qilong Shen'
'Xiaolong Wan'
'Long Lu'

_publ_section_title
;
 Enantioselective Friedel-Crafts Alkylation of Indoles with
 Trifluoroethylidene Malonates by Copper-Bis(oxazoline) Complexes:
 Construction of Trifluoromethyl-Substituted Stereogenic Tertiary Carbon
 Center
;
_journal_name_full 'Journal of Organic Chemistry'
_journal_page_first 2282
_journal_page_last 2285
_journal_paper_doi 10.1021/jo1024333
_journal_volume 76
_journal_year 2011
_chemical_absolute_configuration unk
_chemical_formula_sum 'C17 H18 F3 N O4'
_chemical_formula_weight 357.32
_chemical_name_systematic
; 
 ? 
;
_space_group_IT_number 19
_symmetry_cell_setting orthorhombic
_symmetry_space_group_name_Hall 'P 2ac 2ab'
_symmetry_space_group_name_H-M 'P 21 21 21'
_atom_sites_solution_hydrogens geom
_atom_sites_solution_primary direct
_atom_sites_solution_secondary difmap
_audit_creation_method SHELXL-97
_cell_angle_alpha 90.00
_cell_angle_beta 90.00
_cell_angle_gamma 90.00
_cell_formula_units_Z 8
_cell_length_a 9.9910(8)
_cell_length_b 15.5697(13)
_cell_length_c 22.565(2)
_cell_measurement_reflns_used 4493
_cell_measurement_temperature 293(2)
_cell_measurement_theta_max 42.809
_cell_measurement_theta_min 4.844
_cell_volume 3510.1(5)
_computing_cell_refinement 'Bruker SMART'
_computing_data_collection 'Bruker SMART'
_computing_data_reduction 'Bruker SHELXTL'
_computing_molecular_graphics 'Bruker SHELXTL'
_computing_publication_material 'Bruker SHELXTL'
_computing_structure_refinement 'SHELXL-97 (Sheldrick, 1997)'
_computing_structure_solution 'SHELXS-97 (Sheldrick, 1990)'
_diffrn_ambient_temperature 293(2)
_diffrn_measured_fraction_theta_full 0.995
_diffrn_measured_fraction_theta_max 0.995
_diffrn_measurement_device_type 'CCD area detector'
_diffrn_measurement_method 'phi and omega scans'
_diffrn_radiation_monochromator graphite
_diffrn_radiation_source 'fine-focus sealed tube'
_diffrn_radiation_type MoK\a
_diffrn_radiation_wavelength 0.71073
_diffrn_reflns_av_R_equivalents 0.0429
_diffrn_reflns_av_sigmaI/netI 0.0344
_diffrn_reflns_limit_h_max 12
_diffrn_reflns_limit_h_min -12
_diffrn_reflns_limit_k_max 16
_diffrn_reflns_limit_k_min -19
_diffrn_reflns_limit_l_max 28
_diffrn_reflns_limit_l_min -25
_diffrn_reflns_number 20856
_diffrn_reflns_theta_full 27.00
_diffrn_reflns_theta_max 27.00
_diffrn_reflns_theta_min 1.59
_exptl_absorpt_coefficient_mu 0.116
_exptl_absorpt_correction_T_max 1.0000
_exptl_absorpt_correction_T_min 0.5212
_exptl_absorpt_correction_type empirical
_exptl_absorpt_process_details sadabs
_exptl_crystal_colour colorless
_exptl_crystal_density_diffrn 1.352
_exptl_crystal_description prismatic
_exptl_crystal_F_000 1488
_exptl_crystal_size_max 0.450
_exptl_crystal_size_mid 0.391
_exptl_crystal_size_min 0.327
_refine_diff_density_max 0.433
_refine_diff_density_min -0.224
_refine_diff_density_rms 0.040
_refine_ls_abs_structure_details 'Flack H D (1983), Acta Cryst. A39, 876-881'
_refine_ls_abs_structure_Flack 10(10)
_refine_ls_extinction_coef 0.0010(4)
_refine_ls_extinction_expression Fc^*^=kFc[1+0.001xFc^2^\l^3^/sin(2\q)]^-1/4^
_refine_ls_extinction_method SHELXL
_refine_ls_goodness_of_fit_ref 0.982
_refine_ls_hydrogen_treatment mixed
_refine_ls_matrix_type full
_refine_ls_number_parameters 464
_refine_ls_number_reflns 4262
_refine_ls_number_restraints 2
_refine_ls_restrained_S_all 0.982
_refine_ls_R_factor_all 0.0690
_refine_ls_R_factor_gt 0.0510
_refine_ls_shift/su_max 0.001
_refine_ls_shift/su_mean 0.000
_refine_ls_structure_factor_coef Fsqd
_refine_ls_weighting_details 'calc w=1/[\s^2^(Fo^2^)+(0.0822P)^2^+0.0000P] where P=(Fo^2^+2Fc^2^)/3'
_refine_ls_weighting_scheme calc
_refine_ls_wR_factor_gt 0.1268
_refine_ls_wR_factor_ref 0.1360
_reflns_number_gt 3167
_reflns_number_total 4262
_reflns_threshold_expression >2sigma(I)
_cod_data_source_file jo1024333_si_002.cif
_cod_data_source_block cd29521
_cod_database_code 4026158

loop_
_symmetry_equiv_pos_as_xyz
'x, y, z'
'-x+1/2, -y, z+1/2'
'-x, y+1/2, -z+1/2'
'x+1/2, -y+1/2, -z'

loop_
_atom_site_label
_atom_site_type_symbol
_atom_site_fract_x
_atom_site_fract_y
_atom_site_fract_z
_atom_site_U_iso_or_equiv
_atom_site_adp_type
_atom_site_occupancy
_atom_site_symmetry_multiplicity
_atom_site_calc_flag
_atom_site_refinement_flags
F1 F 0.3975(3) 0.66844(17) 0.08752(13) 0.0900(8) Uani 1 1 d .
F2 F 0.2901(3) 0.68940(14) 0.16765(12) 0.0826(7) Uani 1 1 d .
F3 F 0.1856(3) 0.67804(15) 0.08635(12) 0.0797(7) Uani 1 1 d .
F4 F 0.7443(3) -0.10839(16) 0.10989(15) 0.1012(10) Uani 1 1 d .
F5 F 0.6602(5) -0.0970(2) 0.02641(16) 0.1411(17) Uani 1 1 d .
F6 F 0.5409(3) -0.13632(17) 0.0970(2) 0.1397(16) Uani 1 1 d .
O1 O 0.0125(3) 0.51320(19) 0.06930(11) 0.0662(8) Uani 1 1 d .
O2 O -0.0600(3) 0.59679(16) 0.14292(12) 0.0588(7) Uani 1 1 d .
O3 O 0.1872(3) 0.37658(17) 0.13549(12) 0.0649(7) Uani 1 1 d .
O4 O 0.0838(3) 0.41376(16) 0.21912(11) 0.0610(7) Uani 1 1 d .
O5 O 0.3355(3) -0.02513(18) 0.15130(10) 0.0641(7) Uani 1 1 d .
O6 O 0.2674(3) -0.04212(18) 0.05827(11) 0.0626(7) Uani 1 1 d .
O7 O 0.3995(3) 0.18062(16) 0.04705(12) 0.0648(7) Uani 1 1 d .
O8 O 0.4669(2) 0.15181(14) 0.13932(10) 0.0480(6) Uani 1 1 d .
N1 N 0.5478(3) 0.4925(2) 0.23143(13) 0.0605(8) Uani 1 1 d D
N2 N 0.8335(4) 0.1612(2) 0.02285(16) 0.0656(10) Uani 1 1 d D
C1 C 0.4280(4) 0.5287(3) 0.21771(15) 0.0541(9) Uani 1 1 d .
H1A H 0.3724 0.5567 0.2445 0.065 Uiso 1 1 calc R
C2 C 0.4014(3) 0.5181(2) 0.15933(14) 0.0432(7) Uani 1 1 d .
C3 C 0.5117(3) 0.4728(2) 0.13482(14) 0.0440(8) Uani 1 1 d .
C4 C 0.6019(3) 0.4578(2) 0.18115(16) 0.0523(9) Uani 1 1 d .
C5 C 0.7224(4) 0.4149(3) 0.1730(2) 0.0687(11) Uani 1 1 d .
H5 H 0.7812 0.4061 0.2043 0.082 Uiso 1 1 calc R
C6 C 0.7521(4) 0.3858(3) 0.1166(2) 0.0763(13) Uani 1 1 d .
H6 H 0.8316 0.3562 0.1099 0.092 Uiso 1 1 calc R
C7 C 0.6639(4) 0.4003(3) 0.0694(2) 0.0686(11) Uani 1 1 d .
H7 H 0.6865 0.3810 0.0317 0.082 Uiso 1 1 calc R
C8 C 0.5442(4) 0.4427(2) 0.07779(16) 0.0518(8) Uani 1 1 d .
H8 H 0.4858 0.4513 0.0462 0.062 Uiso 1 1 calc R
C9 C 0.2792(3) 0.5507(2) 0.12621(14) 0.0435(7) Uani 1 1 d .
H9 H 0.2796 0.5238 0.0870 0.052 Uiso 1 1 calc R
C10 C 0.2887(4) 0.6462(2) 0.11711(18) 0.0574(9) Uani 1 1 d .
C11 C 0.1474(3) 0.5255(2) 0.15673(13) 0.0413(7) Uani 1 1 d .
H11 H 0.1386 0.5568 0.1942 0.050 Uiso 1 1 calc R
C12 C 0.0260(3) 0.5446(2) 0.11699(15) 0.0462(8) Uani 1 1 d .
C13 C -0.1753(4) 0.6204(3) 0.1062(2) 0.0767(13) Uani 1 1 d .
H13A H -0.1466 0.6548 0.0727 0.092 Uiso 1 1 calc R
H13B H -0.2194 0.5692 0.0914 0.092 Uiso 1 1 calc R
C14 C -0.2649(6) 0.6686(4) 0.1429(3) 0.137(3) Uani 1 1 d .
H14A H -0.3016 0.6318 0.1729 0.206 Uiso 1 1 calc R
H14B H -0.3361 0.6915 0.1191 0.206 Uiso 1 1 calc R
H14C H -0.2171 0.7150 0.1613 0.206 Uiso 1 1 calc R
C15 C 0.1449(3) 0.4301(2) 0.16843(14) 0.0452(8) Uani 1 1 d .
C16 C 0.0670(6) 0.3237(3) 0.2337(2) 0.0870(15) Uani 1 1 d .
H16A H 0.0213 0.2944 0.2017 0.104 Uiso 1 1 calc R
H16B H 0.1538 0.2970 0.2391 0.104 Uiso 1 1 calc R
C17 C -0.0099(6) 0.3165(4) 0.2873(2) 0.0997(18) Uani 1 1 d .
H17A H 0.0345 0.3470 0.3186 0.150 Uiso 1 1 calc R
H17B H -0.0184 0.2571 0.2979 0.150 Uiso 1 1 calc R
H17C H -0.0972 0.3406 0.2811 0.150 Uiso 1 1 calc R
C18 C 0.7172(4) 0.1156(2) 0.02448(16) 0.0529(9) Uani 1 1 d .
H18 H 0.6513 0.1164 -0.0046 0.064 Uiso 1 1 calc R
C19 C 0.7127(3) 0.0685(2) 0.07560(14) 0.0435(7) Uani 1 1 d .
C20 C 0.8344(3) 0.0870(2) 0.10712(15) 0.0455(8) Uani 1 1 d .
C21 C 0.9062(4) 0.1449(2) 0.07273(18) 0.0557(9) Uani 1 1 d .
C22 C 1.0348(5) 0.1739(3) 0.0907(2) 0.0789(14) Uani 1 1 d .
H22 H 1.0835 0.2122 0.0675 0.095 Uiso 1 1 calc R
C23 C 1.0849(5) 0.1438(3) 0.1435(2) 0.0804(14) Uani 1 1 d .
H23 H 1.1688 0.1619 0.1563 0.096 Uiso 1 1 calc R
C24 C 1.0128(4) 0.0871(3) 0.1777(2) 0.0739(12) Uani 1 1 d .
H24 H 1.0495 0.0676 0.2131 0.089 Uiso 1 1 calc R
C25 C 0.8890(4) 0.0588(3) 0.16123(16) 0.0560(9) Uani 1 1 d .
H25 H 0.8414 0.0213 0.1854 0.067 Uiso 1 1 calc R
C26 C 0.6021(3) 0.0100(2) 0.09633(14) 0.0424(7) Uani 1 1 d .
H26 H 0.5975 0.0149 0.1396 0.051 Uiso 1 1 calc R
C27 C 0.6347(4) -0.0827(2) 0.08197(19) 0.0613(10) Uani 1 1 d .
C28 C 0.4643(3) 0.0366(2) 0.07166(14) 0.0416(7) Uani 1 1 d .
H28 H 0.4639 0.0272 0.0287 0.050 Uiso 1 1 calc R
C29 C 0.3504(3) -0.0138(2) 0.09894(15) 0.0456(8) Uani 1 1 d .
C30 C 0.1515(5) -0.0916(4) 0.0794(2) 0.0858(15) Uani 1 1 d .
H30A H 0.1812 -0.1354 0.1070 0.103 Uiso 1 1 calc R
H30B H 0.0902 -0.0538 0.1001 0.103 Uiso 1 1 calc R
C31 C 0.0845(7) -0.1310(5) 0.0310(3) 0.130(3) Uani 1 1 d .
H31A H 0.0559 -0.0877 0.0036 0.195 Uiso 1 1 calc R
H31B H 0.0080 -0.1620 0.0454 0.195 Uiso 1 1 calc R
H31C H 0.1444 -0.1701 0.0115 0.195 Uiso 1 1 calc R
C32 C 0.4402(3) 0.1319(2) 0.08374(15) 0.0442(8) Uani 1 1 d .
C33 C 0.4540(4) 0.2418(2) 0.15577(18) 0.0613(10) Uani 1 1 d .
H33A H 0.3658 0.2629 0.1453 0.074 Uiso 1 1 calc R
H33B H 0.5202 0.2760 0.1349 0.074 Uiso 1 1 calc R
C34 C 0.4747(8) 0.2487(3) 0.2201(2) 0.107(2) Uani 1 1 d .
H34A H 0.4112 0.2128 0.2403 0.161 Uiso 1 1 calc R
H34B H 0.4624 0.3073 0.2323 0.161 Uiso 1 1 calc R
H34C H 0.5638 0.2305 0.2298 0.161 Uiso 1 1 calc R
H1 H 0.585(4) 0.495(3) 0.2648(11) 0.063(12) Uiso 1 1 d D
H2 H 0.850(4) 0.191(2) -0.0076(13) 0.069(13) Uiso 1 1 d D

loop_
_atom_site_aniso_label
_atom_site_aniso_U_11
_atom_site_aniso_U_22
_atom_site_aniso_U_33
_atom_site_aniso_U_23
_atom_site_aniso_U_13
_atom_site_aniso_U_12
F1 0.0735(17) 0.0786(17) 0.118(2) 0.0278(15) 0.0190(16) -0.0114(14)
F2 0.1019(19) 0.0521(12) 0.0940(18) -0.0134(12) -0.0193(16) 0.0004(13)
F3 0.0781(17) 0.0596(13) 0.1014(18) 0.0261(13) -0.0280(15) 0.0030(12)
F4 0.091(2) 0.0587(15) 0.154(3) 0.0031(16) -0.0387(19) 0.0220(14)
F5 0.244(5) 0.084(2) 0.096(2) -0.0253(16) -0.009(3) 0.057(3)
F6 0.0818(19) 0.0435(14) 0.294(5) 0.011(2) 0.010(3) -0.0101(14)
O1 0.0537(16) 0.094(2) 0.0510(15) -0.0157(14) -0.0116(12) 0.0074(15)
O2 0.0466(14) 0.0577(15) 0.0721(16) -0.0104(12) -0.0066(12) 0.0110(12)
O3 0.0779(19) 0.0492(14) 0.0677(17) -0.0091(12) 0.0161(14) 0.0066(14)
O4 0.0744(18) 0.0521(14) 0.0567(14) 0.0053(12) 0.0187(13) 0.0073(13)
O5 0.0705(17) 0.0821(18) 0.0396(13) 0.0099(12) -0.0056(12) -0.0239(15)
O6 0.0563(15) 0.0820(18) 0.0495(14) 0.0023(12) -0.0060(12) -0.0223(15)
O7 0.0701(19) 0.0562(15) 0.0681(16) 0.0227(13) -0.0112(14) 0.0099(14)
O8 0.0548(14) 0.0385(12) 0.0507(13) 0.0036(10) -0.0003(11) 0.0040(11)
N1 0.0528(19) 0.085(2) 0.0436(17) 0.0005(16) -0.0166(15) 0.0043(17)
N2 0.073(2) 0.0527(19) 0.071(2) 0.0154(17) 0.0341(19) 0.0052(18)
C1 0.047(2) 0.067(2) 0.0487(19) -0.0027(17) -0.0003(17) 0.0003(18)
C2 0.0392(17) 0.0479(18) 0.0423(17) 0.0027(14) -0.0019(14) -0.0025(15)
C3 0.0409(18) 0.0418(17) 0.0494(18) 0.0031(14) -0.0009(15) -0.0073(14)
C4 0.043(2) 0.055(2) 0.059(2) 0.0086(17) -0.0067(16) -0.0036(17)
C5 0.044(2) 0.075(3) 0.087(3) 0.014(2) -0.009(2) 0.004(2)
C6 0.051(3) 0.070(3) 0.108(4) 0.006(3) 0.014(3) 0.013(2)
C7 0.064(3) 0.060(2) 0.082(3) -0.006(2) 0.023(2) -0.002(2)
C8 0.056(2) 0.0499(19) 0.0498(19) -0.0019(16) 0.0058(17) -0.0049(17)
C9 0.0436(18) 0.0495(18) 0.0374(16) -0.0017(14) -0.0053(14) -0.0010(15)
C10 0.051(2) 0.051(2) 0.070(2) 0.0031(19) -0.0045(19) -0.0023(19)
C11 0.0438(18) 0.0442(17) 0.0360(16) -0.0050(13) -0.0017(14) 0.0061(15)
C12 0.0425(19) 0.0470(18) 0.0492(19) -0.0047(16) -0.0018(15) -0.0009(16)
C13 0.049(2) 0.074(3) 0.107(4) 0.001(3) -0.020(2) 0.016(2)
C14 0.082(4) 0.090(4) 0.240(8) -0.040(5) -0.037(5) 0.017(3)
C15 0.0382(17) 0.0506(19) 0.0468(18) -0.0024(15) -0.0009(15) 0.0020(15)
C16 0.111(4) 0.053(3) 0.096(3) 0.018(2) 0.037(3) 0.012(3)
C17 0.093(4) 0.094(4) 0.112(4) 0.043(3) 0.021(3) 0.013(3)
C18 0.053(2) 0.055(2) 0.051(2) 0.0087(16) 0.0107(17) 0.0049(18)
C19 0.0427(17) 0.0424(16) 0.0455(17) 0.0051(14) 0.0104(15) 0.0041(15)
C20 0.0376(18) 0.0411(17) 0.058(2) -0.0041(15) 0.0147(15) 0.0011(14)
C21 0.053(2) 0.0477(19) 0.066(2) -0.0020(18) 0.0207(19) -0.0004(17)
C22 0.062(3) 0.063(3) 0.112(4) -0.019(3) 0.043(3) -0.018(2)
C23 0.051(2) 0.092(3) 0.098(4) -0.030(3) 0.005(3) -0.009(3)
C24 0.053(2) 0.090(3) 0.079(3) -0.018(2) -0.001(2) -0.004(2)
C25 0.048(2) 0.065(2) 0.056(2) -0.0022(18) 0.0048(17) 0.0003(18)
C26 0.0438(18) 0.0395(16) 0.0438(17) 0.0069(13) -0.0002(14) 0.0030(14)
C27 0.064(2) 0.049(2) 0.071(3) 0.0028(19) -0.005(2) 0.0053(19)
C28 0.0425(18) 0.0459(17) 0.0365(15) 0.0078(13) -0.0054(13) 0.0015(14)
C29 0.0481(19) 0.0422(17) 0.0466(19) 0.0021(14) -0.0040(16) -0.0005(15)
C30 0.065(3) 0.106(4) 0.086(3) -0.004(3) 0.005(3) -0.040(3)
C31 0.128(5) 0.153(6) 0.110(4) 0.043(4) -0.042(4) -0.085(5)
C32 0.0377(17) 0.0437(17) 0.0512(19) 0.0126(16) 0.0000(15) -0.0007(14)
C33 0.064(2) 0.044(2) 0.076(3) -0.0008(18) 0.006(2) 0.0018(18)
C34 0.175(6) 0.067(3) 0.081(3) -0.009(2) 0.004(4) -0.005(4)

loop_
_atom_type_symbol
_atom_type_description
_atom_type_scat_dispersion_real
_atom_type_scat_dispersion_imag
_atom_type_scat_source
C C 0.0033 0.0000 'International Tables Vol C Tables 4.2.6.8 and 6.1.1.4'
H H 0.0000 0.0000 'International Tables Vol C Tables 4.2.6.8 and 6.1.1.4'
N N 0.0061 0.0000 'International Tables Vol C Tables 4.2.6.8 and 6.1.1.4'
O O 0.0106 0.0000 'International Tables Vol C Tables 4.2.6.8 and 6.1.1.4'
F F 0.0171 0.0000 'International Tables Vol C Tables 4.2.6.8 and 6.1.1.4'

loop_
_geom_angle_atom_site_label_1
_geom_angle_atom_site_label_2
_geom_angle_atom_site_label_3
_geom_angle
C12 O2 C13 114.6(3)
C15 O4 C16 115.9(3)
C29 O6 C30 116.6(3)
C32 O8 C33 116.8(3)
C1 N1 C4 108.8(3)
C1 N1 H1 125(3)
C4 N1 H1 126(3)
C18 N2 C21 109.6(3)
C18 N2 H2 118(3)
C21 N2 H2 132(3)
C2 C1 N1 110.1(3)
C2 C1 H1A 124.9
N1 C1 H1A 124.9
C1 C2 C3 106.7(3)
C1 C2 C9 126.6(3)
C3 C2 C9 126.7(3)
C4 C3 C8 118.6(3)
C4 C3 C2 107.0(3)
C8 C3 C2 134.4(3)
N1 C4 C5 130.0(3)
N1 C4 C3 107.4(3)
C5 C4 C3 122.6(4)
C6 C5 C4 117.8(4)
C6 C5 H5 121.1
C4 C5 H5 121.1
C5 C6 C7 120.7(4)
C5 C6 H6 119.6
C7 C6 H6 119.6
C8 C7 C6 121.3(4)
C8 C7 H7 119.4
C6 C7 H7 119.4
C7 C8 C3 119.0(4)
C7 C8 H8 120.5
C3 C8 H8 120.5
C10 C9 C2 110.3(3)
C10 C9 C11 111.6(3)
C2 C9 C11 112.5(2)
C10 C9 H9 107.4
C2 C9 H9 107.4
C11 C9 H9 107.4
F1 C10 F2 107.1(3)
F1 C10 F3 105.9(3)
F2 C10 F3 105.5(3)
F1 C10 C9 112.3(3)
F2 C10 C9 112.6(3)
F3 C10 C9 112.9(3)
C15 C11 C9 110.1(3)
C15 C11 C12 106.2(3)
C9 C11 C12 111.4(2)
C15 C11 H11 109.7
C9 C11 H11 109.7
C12 C11 H11 109.7
O1 C12 O2 125.5(3)
O1 C12 C11 122.5(3)
O2 C12 C11 112.0(3)
C14 C13 O2 107.3(4)
C14 C13 H13A 110.3
O2 C13 H13A 110.3
C14 C13 H13B 110.3
O2 C13 H13B 110.3
H13A C13 H13B 108.5
C13 C14 H14A 109.5
C13 C14 H14B 109.5
H14A C14 H14B 109.5
C13 C14 H14C 109.5
H14A C14 H14C 109.5
H14B C14 H14C 109.5
O3 C15 O4 124.7(3)
O3 C15 C11 124.9(3)
O4 C15 C11 110.4(3)
C17 C16 O4 109.2(4)
C17 C16 H16A 109.8
O4 C16 H16A 109.8
C17 C16 H16B 109.8
O4 C16 H16B 109.8
H16A C16 H16B 108.3
C16 C17 H17A 109.5
C16 C17 H17B 109.5
H17A C17 H17B 109.5
C16 C17 H17C 109.5
H17A C17 H17C 109.5
H17B C17 H17C 109.5
N2 C18 C19 109.3(3)
N2 C18 H18 125.4
C19 C18 H18 125.4
C18 C19 C20 106.4(3)
C18 C19 C26 127.6(3)
C20 C19 C26 126.0(3)
C21 C20 C25 119.2(3)
C21 C20 C19 106.9(3)
C25 C20 C19 133.9(3)
N2 C21 C20 107.9(3)
N2 C21 C22 131.1(4)
C20 C21 C22 120.9(4)
C23 C22 C21 117.9(4)
C23 C22 H22 121.1
C21 C22 H22 121.1
C22 C23 C24 121.0(4)
C22 C23 H23 119.5
C24 C23 H23 119.5
C25 C24 C23 122.0(5)
C25 C24 H24 119.0
C23 C24 H24 119.0
C24 C25 C20 119.1(4)
C24 C25 H25 120.5
C20 C25 H25 120.5
C19 C26 C27 110.6(3)
C19 C26 C28 112.4(2)
C27 C26 C28 111.8(3)
C19 C26 H26 107.3
C27 C26 H26 107.3
C28 C26 H26 107.3
F5 C27 F6 106.4(4)
F5 C27 F4 104.2(4)
F6 C27 F4 106.1(3)
F5 C27 C26 114.4(3)
F6 C27 C26 113.6(3)
F4 C27 C26 111.4(3)
C29 C28 C32 108.2(3)
C29 C28 C26 112.6(2)
C32 C28 C26 109.7(3)
C29 C28 H28 108.7
C32 C28 H28 108.7
C26 C28 H28 108.7
O5 C29 O6 124.0(3)
O5 C29 C28 124.6(3)
O6 C29 C28 111.4(3)
C31 C30 O6 110.5(4)
C31 C30 H30A 109.6
O6 C30 H30A 109.6
C31 C30 H30B 109.6
O6 C30 H30B 109.6
H30A C30 H30B 108.1
C30 C31 H31A 109.5
C30 C31 H31B 109.5
H31A C31 H31B 109.5
C30 C31 H31C 109.5
H31A C31 H31C 109.5
H31B C31 H31C 109.5
O7 C32 O8 125.4(3)
O7 C32 C28 123.1(3)
O8 C32 C28 111.5(3)
O8 C33 C34 108.0(3)
O8 C33 H33A 110.1
C34 C33 H33A 110.1
O8 C33 H33B 110.1
C34 C33 H33B 110.1
H33A C33 H33B 108.4
C33 C34 H34A 109.5
C33 C34 H34B 109.5
H34A C34 H34B 109.5
C33 C34 H34C 109.5
H34A C34 H34C 109.5
H34B C34 H34C 109.5

loop_
_geom_bond_atom_site_label_1
_geom_bond_atom_site_label_2
_geom_bond_distance
F1 C10 1.322(4)
F2 C10 1.324(5)
F3 C10 1.337(4)
F4 C27 1.325(5)
F5 C27 1.299(5)
F6 C27 1.301(5)
O1 C12 1.190(4)
O2 C12 1.319(4)
O2 C13 1.466(5)
O3 C15 1.194(4)
O4 C15 1.321(4)
O4 C16 1.450(5)
O5 C29 1.204(4)
O6 C29 1.313(4)
O6 C30 1.470(5)
O7 C32 1.194(4)
O8 C32 1.319(4)
O8 C33 1.456(4)
N1 C1 1.359(5)
N1 C4 1.368(5)
N1 H1 0.842(19)
N2 C18 1.362(5)
N2 C21 1.363(5)
N2 H2 0.846(19)
C1 C2 1.354(5)
C1 H1A 0.9300
C2 C3 1.421(5)
C2 C9 1.519(4)
C3 C4 1.399(5)
C3 C8 1.407(5)
C4 C5 1.389(5)
C5 C6 1.383(6)
C5 H5 0.9300
C6 C7 1.400(6)
C6 H6 0.9300
C7 C8 1.379(6)
C7 H7 0.9300
C8 H8 0.9300
C9 C10 1.504(5)
C9 C11 1.537(5)
C9 H9 0.9800
C11 C15 1.510(5)
C11 C12 1.537(4)
C11 H11 0.9800
C13 C14 1.432(7)
C13 H13A 0.9700
C13 H13B 0.9700
C14 H14A 0.9600
C14 H14B 0.9600
C14 H14C 0.9600
C16 C17 1.436(6)
C16 H16A 0.9700
C16 H16B 0.9700
C17 H17A 0.9600
C17 H17B 0.9600
C17 H17C 0.9600
C18 C19 1.368(5)
C18 H18 0.9300
C19 C20 1.438(5)
C19 C26 1.506(4)
C20 C21 1.388(5)
C20 C25 1.408(5)
C21 C22 1.422(6)
C22 C23 1.374(7)
C22 H22 0.9300
C23 C24 1.375(7)
C23 H23 0.9300
C24 C25 1.365(6)
C24 H24 0.9300
C25 H25 0.9300
C26 C27 1.514(5)
C26 C28 1.542(4)
C26 H26 0.9800
C28 C29 1.514(5)
C28 C32 1.528(5)
C28 H28 0.9800
C30 C31 1.418(7)
C30 H30A 0.9700
C30 H30B 0.9700
C31 H31A 0.9600
C31 H31B 0.9600
C31 H31C 0.9600
C33 C34 1.470(6)
C33 H33A 0.9700
C33 H33B 0.9700
C34 H34A 0.9600
C34 H34B 0.9600
C34 H34C 0.9600

loop_
_geom_hbond_atom_site_label_D
_geom_hbond_atom_site_label_H
_geom_hbond_atom_site_label_A
_geom_hbond_distance_DH
_geom_hbond_distance_HA
_geom_hbond_distance_DA
_geom_hbond_angle_DHA
_geom_hbond_site_symmetry_A
N2 H2 O7 0.846(19) 2.24(3) 2.998(4) 149(4) 4
N1 H1 O5 0.842(19) 2.08(2) 2.905(4) 168(4) 3_655

loop_
_geom_torsion_atom_site_label_1
_geom_torsion_atom_site_label_2
_geom_torsion_atom_site_label_3
_geom_torsion_atom_site_label_4
_geom_torsion
C4 N1 C1 C2 0.3(4)
N1 C1 C2 C3 -0.3(4)
N1 C1 C2 C9 -178.7(3)
C1 C2 C3 C4 0.1(4)
C9 C2 C3 C4 178.5(3)
C1 C2 C3 C8 180.0(4)
C9 C2 C3 C8 -1.6(6)
C1 N1 C4 C5 179.5(4)
C1 N1 C4 C3 -0.3(4)
C8 C3 C4 N1 -179.8(3)
C2 C3 C4 N1 0.1(4)
C8 C3 C4 C5 0.5(5)
C2 C3 C4 C5 -179.6(3)
N1 C4 C5 C6 179.7(4)
C3 C4 C5 C6 -0.6(6)
C4 C5 C6 C7 0.8(6)
C5 C6 C7 C8 -1.0(7)
C6 C7 C8 C3 0.9(6)
C4 C3 C8 C7 -0.6(5)
C2 C3 C8 C7 179.5(4)
C1 C2 C9 C10 74.1(4)
C3 C2 C9 C10 -104.0(4)
C1 C2 C9 C11 -51.2(5)
C3 C2 C9 C11 130.7(3)
C2 C9 C10 F1 58.2(4)
C11 C9 C10 F1 -176.0(3)
C2 C9 C10 F2 -62.8(4)
C11 C9 C10 F2 63.1(4)
C2 C9 C10 F3 177.9(3)
C11 C9 C10 F3 -56.3(4)
C10 C9 C11 C15 -176.6(3)
C2 C9 C11 C15 -52.1(3)
C10 C9 C11 C12 65.7(4)
C2 C9 C11 C12 -169.7(3)
C13 O2 C12 O1 -4.4(5)
C13 O2 C12 C11 177.6(3)
C15 C11 C12 O1 -60.5(4)
C9 C11 C12 O1 59.5(4)
C15 C11 C12 O2 117.6(3)
C9 C11 C12 O2 -122.4(3)
C12 O2 C13 C14 173.6(4)
C16 O4 C15 O3 -1.1(6)
C16 O4 C15 C11 176.2(4)
C9 C11 C15 O3 -38.7(4)
C12 C11 C15 O3 82.1(4)
C9 C11 C15 O4 144.1(3)
C12 C11 C15 O4 -95.2(3)
C15 O4 C16 C17 -175.4(4)
C21 N2 C18 C19 -0.2(4)
N2 C18 C19 C20 0.2(4)
N2 C18 C19 C26 178.9(3)
C18 C19 C20 C21 0.0(4)
C26 C19 C20 C21 -178.8(3)
C18 C19 C20 C25 -179.3(4)
C26 C19 C20 C25 1.9(6)
C18 N2 C21 C20 0.2(4)
C18 N2 C21 C22 177.5(4)
C25 C20 C21 N2 179.3(3)
C19 C20 C21 N2 -0.1(4)
C25 C20 C21 C22 1.6(5)
C19 C20 C21 C22 -177.8(3)
N2 C21 C22 C23 -177.8(4)
C20 C21 C22 C23 -0.8(6)
C21 C22 C23 C24 0.1(6)
C22 C23 C24 C25 -0.3(7)
C23 C24 C25 C20 1.2(6)
C21 C20 C25 C24 -1.8(5)
C19 C20 C25 C24 177.4(4)
C18 C19 C26 C27 98.4(4)
C20 C19 C26 C27 -83.0(4)
C18 C19 C26 C28 -27.2(5)
C20 C19 C26 C28 151.3(3)
C19 C26 C27 F5 -55.4(5)
C28 C26 C27 F5 70.6(5)
C19 C26 C27 F6 -177.8(4)
C28 C26 C27 F6 -51.8(5)
C19 C26 C27 F4 62.4(4)
C28 C26 C27 F4 -171.6(3)
C19 C26 C28 C29 -171.9(3)
C27 C26 C28 C29 63.0(4)
C19 C26 C28 C32 -51.3(3)
C27 C26 C28 C32 -176.3(3)
C30 O6 C29 O5 -1.1(6)
C30 O6 C29 C28 -179.5(3)
C32 C28 C29 O5 -72.9(4)
C26 C28 C29 O5 48.6(5)
C32 C28 C29 O6 105.5(3)
C26 C28 C29 O6 -133.0(3)
C29 O6 C30 C31 -169.4(5)
C33 O8 C32 O7 -4.4(5)
C33 O8 C32 C28 177.1(3)
C29 C28 C32 O7 -103.4(4)
C26 C28 C32 O7 133.3(3)
C29 C28 C32 O8 75.1(3)
C26 C28 C32 O8 -48.2(3)
C32 O8 C33 C34 174.4(4)
